data_7718057
loop_
_publ_author_name
'Scattolin, Thomas'
'Cavarzerani, Enrico'
'Alessi, Dario'
'Mauceri, Matteo'
'Botter, Eleonora'
'Tonon, Giovanni'
'Caligiuri, Isabella'
'Repetto, Ombretta'
'Kamensek, Urska'
'Brezar, Simona Kranjc'
'Dalla Pozza, Maria'
'Palazzolo, Stefano'
'Cemazar, Maja'
'Canzonieri, Vincenzo'
'Demitri, Nicola'
'Nolan, Steven P.'
'Gasser, Gilles'
'Visentin, Fabiano'
'Rizzolio, Flavio'

_publ_section_title
;
 Unlocking the potential of organopalladium complexes for high-grade
 serous ovarian cancer therapy.
;
_journal_issue 11
_journal_name_full 'Dalton transactions (Cambridge, England : 2003)'
_journal_page_first 4685
_journal_page_last 4696
_journal_paper_doi 10.1039/d5dt00194c
_journal_volume 54
_journal_year 2025
_chemical_formula_moiety 'C19 H17 Cl N2 O4 Pd, C H Cl3'
_chemical_formula_sum 'C20 H18 Cl4 N2 O4 Pd'
_chemical_formula_weight 598.56
_space_group_crystal_system triclinic
_space_group_IT_number 2
_space_group_name_Hall '-P 1'
_space_group_name_H-M_alt 'P -1'
_atom_sites_solution_hydrogens geom
_atom_sites_solution_primary direct
_atom_sites_solution_secondary difmap
_audit_creation_method SHELXL-2018/3
_audit_update_record
;
2024-03-27 deposited with the CCDC.	2025-02-14 downloaded from the CCDC.
;
_cell_angle_alpha 104.46(3)
_cell_angle_beta 90.63(3)
_cell_angle_gamma 113.81(3)
_cell_formula_units_Z 2
_cell_length_a 8.559(2)
_cell_length_b 9.997(2)
_cell_length_c 14.569(3)
_cell_measurement_reflns_used 22845
_cell_measurement_temperature 100(2)
_cell_measurement_theta_max 32.289
_cell_measurement_theta_min 1.269
_cell_volume 1095.5(5)
_computing_cell_refinement 'XDS (Kabsch, 2010)'
_computing_data_collection 'Elettra XRD2 Data Collection SW'
_computing_data_reduction 'XDS (Kabsch, 2010)'
_computing_molecular_graphics 'Ortep3 for Windows - Coot'
_computing_publication_material 'enCIFer - publCIF'
_computing_structure_refinement 'SHELXL-2018/3 (Sheldrick, 2015)'
_computing_structure_solution 'SHELXT (Sheldrick, 2015)'
_diffrn_ambient_temperature 100(2)
_diffrn_measured_fraction_theta_full 0.984
_diffrn_measured_fraction_theta_max 0.952
_diffrn_measurement_device_type
;
'Arinax MD2s Goniometer, Pilatus 6M detector'
;
_diffrn_measurement_method 'Rotating crystal'
_diffrn_radiation_type Synchrotron
_diffrn_radiation_wavelength 0.620
_diffrn_reflns_av_R_equivalents 0.0621
_diffrn_reflns_av_unetI/netI 0.0463
_diffrn_reflns_Laue_measured_fraction_full 0.984
_diffrn_reflns_Laue_measured_fraction_max 0.952
_diffrn_reflns_limit_h_max 14
_diffrn_reflns_limit_h_min -14
_diffrn_reflns_limit_k_max 14
_diffrn_reflns_limit_k_min -16
_diffrn_reflns_limit_l_max 24
_diffrn_reflns_limit_l_min -24
_diffrn_reflns_number 58846
_diffrn_reflns_point_group_measured_fraction_full 0.984
_diffrn_reflns_point_group_measured_fraction_max 0.952
_diffrn_reflns_theta_full 21.835
_diffrn_reflns_theta_max 32.289
_diffrn_reflns_theta_min 1.269
_diffrn_source 'Elettra Synchrotron - XRD2 BL'
_diffrn_standards_decay_% 0
_diffrn_standards_interval_count 0
_diffrn_standards_number 0
_exptl_absorpt_coefficient_mu 0.927
_exptl_absorpt_correction_type none
_exptl_crystal_colour 'Pale yellow'
_exptl_crystal_density_diffrn 1.814
_exptl_crystal_description 'Thick rods'
_exptl_crystal_F_000 596
_exptl_crystal_size_max 0.100
_exptl_crystal_size_mid 0.050
_exptl_crystal_size_min 0.020
_refine_diff_density_max 1.607
_refine_diff_density_min -2.207
_refine_diff_density_rms 0.137
_refine_ls_extinction_method none
_refine_ls_goodness_of_fit_ref 1.029
_refine_ls_hydrogen_treatment constr
_refine_ls_matrix_type full
_refine_ls_number_parameters 283
_refine_ls_number_reflns 11201
_refine_ls_number_restraints 0
_refine_ls_restrained_S_all 1.029
_refine_ls_R_factor_all 0.0309
_refine_ls_R_factor_gt 0.0303
_refine_ls_shift/su_max 0.002
_refine_ls_shift/su_mean 0.000
_refine_ls_structure_factor_coef Fsqd
_refine_ls_weighting_details 'w=1/[\s^2^(Fo^2^)+(0.0277P)^2^+1.0807P] where P=(Fo^2^+2Fc^2^)/3'
_refine_ls_weighting_scheme calc
_refine_ls_wR_factor_gt 0.0771
_refine_ls_wR_factor_ref 0.0775
_reflns_Friedel_coverage 0.000
_reflns_number_gt 10850
_reflns_number_total 11201
_reflns_threshold_expression 'I > 2\s(I)'
_cod_data_source_file d5dt00194c2.cif
_cod_data_source_block DA4
_cod_depositor_comments 'Adding full bibliography for 7718057--7718061.cif.'
_cod_original_cell_volume 1095.6(5)
_cod_database_code 7718057
_shelx_shelxl_version_number 2018/3
_shelx_space_group_comment
;
The symmetry employed for this shelxl refinement is uniquely defined
by the following loop, which should always be used as a source of
symmetry information in preference to the above space-group names.
They are only intended as comments.
;
_shelx_estimated_absorpt_t_min 0.913
_shelx_estimated_absorpt_t_max 0.982

loop_
_space_group_symop_operation_xyz
'x, y, z'
'-x, -y, -z'

loop_
_atom_site_label
_atom_site_type_symbol
_atom_site_fract_x
_atom_site_fract_y
_atom_site_fract_z
_atom_site_U_iso_or_equiv
_atom_site_adp_type
_atom_site_occupancy
_atom_site_site_symmetry_order
_atom_site_calc_flag
_atom_site_refinement_flags_posn
_atom_site_refinement_flags_adp
_atom_site_refinement_flags_occupancy
_atom_site_disorder_assembly
_atom_site_disorder_group
Pd_1 Pd 0.31513(2) 0.66500(2) 0.83645(2) 0.00565(3) Uani 1 1 d . . . . .
O5_2 O -0.03780(14) 0.30913(13) 0.49560(7) 0.01706(17) Uani 1 1 d . . . . .
O6_2 O -0.18512(12) 0.38478(12) 0.60764(7) 0.01577(17) Uani 1 1 d . . . . .
C9_2 C -0.04215(14) 0.37395(13) 0.57729(8) 0.01035(16) Uani 1 1 d . . . . .
C10_2 C -0.33022(17) 0.32507(19) 0.53538(10) 0.0207(2) Uani 1 1 d . . . . .
H10A_2 H -0.294544 0.367510 0.481349 0.031 Uiso 1 1 calc R U . . .
H10B_2 H -0.420988 0.353037 0.562057 0.031 Uiso 1 1 calc R U . . .
H10C_2 H -0.374070 0.213962 0.513483 0.031 Uiso 1 1 calc R U . . .
C2_2 C 0.25337(16) 0.40184(15) 0.62979(9) 0.0155(2) Uani 1 1 d . . . . .
H2A_2 H 0.351185 0.462251 0.680108 0.023 Uiso 1 1 calc R U . . .
H2B_2 H 0.288697 0.419414 0.568516 0.023 Uiso 1 1 calc R U . . .
H2C_2 H 0.214579 0.293611 0.625469 0.023 Uiso 1 1 calc R U . . .
C3_2 C 0.10825(14) 0.44835(12) 0.65326(8) 0.00953(15) Uani 1 1 d . . . . .
C4_2 C 0.11414(13) 0.55023(12) 0.73486(7) 0.00782(15) Uani 1 1 d . . . . .
C11_2 C -0.02530(13) 0.60047(12) 0.75871(7) 0.00829(15) Uani 1 1 d . . . . .
C12_2 C -0.26966(18) 0.56500(18) 0.83938(11) 0.0197(2) Uani 1 1 d . . . . .
H12A_2 H -0.224114 0.676073 0.863140 0.030 Uiso 1 1 calc R U . . .
H12B_2 H -0.323780 0.519273 0.889524 0.030 Uiso 1 1 calc R U . . .
H12C_2 H -0.355321 0.528877 0.783344 0.030 Uiso 1 1 calc R U . . .
O8_2 O -0.13104(12) 0.52204(11) 0.81311(7) 0.01264(14) Uani 1 1 d . . . . .
O7_2 O -0.03694(12) 0.70711(11) 0.73900(8) 0.01526(16) Uani 1 1 d . . . . .
Cl_4 Cl 0.24172(4) 0.45403(3) 0.89033(2) 0.01457(5) Uani 1 1 d . . . . .
N1_3 N 0.40680(11) 0.86082(10) 0.79389(6) 0.00720(13) Uani 1 1 d . . . . .
C2_3 C 0.34456(14) 0.88956(13) 0.72055(8) 0.01019(16) Uani 1 1 d . . . . .
H2_3 H 0.240690 0.814284 0.682714 0.012 Uiso 1 1 calc R U . . .
C3_3 C 0.42786(16) 1.02794(14) 0.69737(8) 0.01327(18) Uani 1 1 d . . . . .
H3_3 H 0.379814 1.045017 0.644690 0.016 Uiso 1 1 calc R U . . .
C4_3 C 0.57850(16) 1.13842(14) 0.75073(9) 0.01323(18) Uani 1 1 d . . . . .
H4_3 H 0.636407 1.231352 0.734703 0.016 Uiso 1 1 calc R U . . .
C4A_3 C 0.64604(14) 1.11176(12) 0.82983(8) 0.00939(15) Uani 1 1 d . . . . .
C5_3 C 0.80104(15) 1.22130(13) 0.89062(9) 0.01214(17) Uani 1 1 d . . . . .
H5_3 H 0.862576 1.316564 0.878021 0.015 Uiso 1 1 calc R U . . .
C6_3 C 0.86086(14) 1.19039(13) 0.96598(8) 0.01135(17) Uani 1 1 d . . . . .
H6_3 H 0.962624 1.265073 1.006001 0.014 Uiso 1 1 calc R U . . .
C6A_3 C 0.77285(13) 1.04712(12) 0.98589(7) 0.00810(15) Uani 1 1 d . . . . .
C7_3 C 0.82906(14) 1.00735(13) 1.06251(8) 0.01046(16) Uani 1 1 d . . . . .
H7_3 H 0.930274 1.077535 1.104675 0.013 Uiso 1 1 calc R U . . .
C8_3 C 0.73575(14) 0.86597(13) 1.07541(8) 0.01073(16) Uani 1 1 d . . . . .
H8_3 H 0.772384 0.837649 1.126426 0.013 Uiso 1 1 calc R U . . .
C9_3 C 0.58585(14) 0.76379(12) 1.01257(8) 0.00911(15) Uani 1 1 d . . . . .
H9_3 H 0.522230 0.666622 1.022200 0.011 Uiso 1 1 calc R U . . .
N10_3 N 0.53015(11) 0.79848(10) 0.94021(6) 0.00681(13) Uani 1 1 d . . . . .
C10_3 C 0.62118(12) 0.93776(11) 0.92668(7) 0.00649(14) Uani 1 1 d . . . . .
C1A_3 C 0.55611(12) 0.97081(11) 0.84830(7) 0.00691(14) Uani 1 1 d . . . . .
C1_11 C 0.15595(16) 0.11300(15) 0.38596(9) 0.01512(19) Uani 1 1 d . . . . .
H1_11 H 0.088099 0.168479 0.418049 0.018 Uiso 1 1 calc R U . . .
Cl2_11 Cl 0.02807(5) -0.02982(5) 0.28416(3) 0.02590(7) Uani 1 1 d . . . . .
Cl1_11 Cl 0.21117(5) 0.02631(5) 0.46553(3) 0.02355(7) Uani 1 1 d . . . . .
Cl3_11 Cl 0.34505(4) 0.24417(4) 0.35623(3) 0.01979(6) Uani 1 1 d . . . . .

loop_
_atom_site_aniso_label
_atom_site_aniso_U_11
_atom_site_aniso_U_22
_atom_site_aniso_U_33
_atom_site_aniso_U_23
_atom_site_aniso_U_13
_atom_site_aniso_U_12
Pd_1 0.00319(4) 0.00425(4) 0.00785(4) 0.00125(2) -0.00065(2) 0.00021(3)
O5_2 0.0181(4) 0.0207(4) 0.0100(3) -0.0025(3) -0.0008(3) 0.0097(3)
O6_2 0.0067(3) 0.0217(4) 0.0119(3) -0.0028(3) -0.0024(3) 0.0036(3)
C9_2 0.0087(4) 0.0094(4) 0.0101(4) 0.0003(3) -0.0003(3) 0.0023(3)
C10_2 0.0104(5) 0.0277(7) 0.0171(5) -0.0016(4) -0.0060(4) 0.0059(4)
C2_2 0.0113(4) 0.0168(5) 0.0174(5) -0.0006(4) 0.0015(4) 0.0080(4)
C3_2 0.0069(4) 0.0090(4) 0.0100(4) -0.0002(3) -0.0001(3) 0.0024(3)
C4_2 0.0051(3) 0.0064(4) 0.0100(4) 0.0013(3) -0.0003(3) 0.0010(3)
C11_2 0.0054(3) 0.0072(4) 0.0098(4) 0.0003(3) -0.0012(3) 0.0014(3)
C12_2 0.0135(5) 0.0258(6) 0.0231(6) 0.0066(5) 0.0084(4) 0.0115(5)
O8_2 0.0102(3) 0.0167(4) 0.0141(3) 0.0068(3) 0.0052(3) 0.0071(3)
O7_2 0.0108(3) 0.0114(4) 0.0259(4) 0.0079(3) 0.0017(3) 0.0054(3)
Cl_4 0.01146(11) 0.00850(10) 0.02150(12) 0.00825(9) -0.00325(9) -0.00030(8)
N1_3 0.0055(3) 0.0069(3) 0.0077(3) 0.0019(2) 0.0000(2) 0.0013(3)
C2_3 0.0083(4) 0.0108(4) 0.0097(4) 0.0042(3) -0.0010(3) 0.0017(3)
C3_3 0.0129(4) 0.0129(4) 0.0124(4) 0.0070(3) -0.0010(3) 0.0019(4)
C4_3 0.0132(4) 0.0106(4) 0.0143(4) 0.0071(3) 0.0007(3) 0.0013(3)
C4A_3 0.0074(4) 0.0071(4) 0.0115(4) 0.0038(3) 0.0007(3) 0.0003(3)
C5_3 0.0087(4) 0.0075(4) 0.0159(4) 0.0039(3) 0.0002(3) -0.0012(3)
C6_3 0.0068(4) 0.0074(4) 0.0148(4) 0.0017(3) -0.0015(3) -0.0011(3)
C6A_3 0.0046(3) 0.0069(4) 0.0099(4) 0.0001(3) -0.0008(3) 0.0010(3)
C7_3 0.0076(4) 0.0105(4) 0.0105(4) -0.0003(3) -0.0028(3) 0.0030(3)
C8_3 0.0100(4) 0.0108(4) 0.0102(4) 0.0013(3) -0.0029(3) 0.0041(3)
C9_3 0.0082(4) 0.0084(4) 0.0104(4) 0.0028(3) -0.0011(3) 0.0031(3)
N10_3 0.0048(3) 0.0055(3) 0.0090(3) 0.0017(2) -0.0002(2) 0.0012(2)
C10_3 0.0043(3) 0.0056(3) 0.0081(3) 0.0012(3) 0.0002(3) 0.0011(3)
C1A_3 0.0046(3) 0.0058(3) 0.0085(3) 0.0016(3) 0.0000(3) 0.0006(3)
C1_11 0.0108(4) 0.0167(5) 0.0161(5) -0.0001(4) -0.0008(3) 0.0067(4)
Cl2_11 0.02250(15) 0.02353(16) 0.02338(15) -0.00457(12) -0.01127(12) 0.00828(13)
Cl1_11 0.02492(16) 0.02422(16) 0.01978(14) 0.00785(12) -0.00093(11) 0.00769(13)
Cl3_11 0.01294(12) 0.02477(15) 0.02335(14) 0.00984(11) 0.00213(10) 0.00775(11)

loop_
_atom_type_symbol
_atom_type_description
_atom_type_scat_dispersion_real
_atom_type_scat_dispersion_imag
_atom_type_scat_source
C C 0.0020 0.0012 'International Tables Vol C Tables 4.2.6.8 and 6.1.1.4'
N N 0.0042 0.0025 'International Tables Vol C Tables 4.2.6.8 and 6.1.1.4'
O O 0.0077 0.0045 'International Tables Vol C Tables 4.2.6.8 and 6.1.1.4'
Cl Cl 0.1198 0.1216 'International Tables Vol C Tables 4.2.6.8 and 6.1.1.4'
Pd Pd -1.3766 0.7904 'International Tables Vol C Tables 4.2.6.8 and 6.1.1.4'
H H 0.0000 0.0000 'International Tables Vol C Tables 4.2.6.8 and 6.1.1.4'

loop_
_geom_angle_atom_site_label_1
_geom_angle_atom_site_label_2
_geom_angle_atom_site_label_3
_geom_angle
_geom_angle_site_symmetry_1
_geom_angle_site_symmetry_3
_geom_angle_publ_flag
C4_2 Pd_1 N1_3 95.74(5) . . ?
C4_2 Pd_1 N10_3 176.24(4) . . ?
N1_3 Pd_1 N10_3 80.52(5) . . ?
C4_2 Pd_1 Cl_4 89.58(4) . . ?
N1_3 Pd_1 Cl_4 174.05(3) . . ?
N10_3 Pd_1 Cl_4 94.18(4) . . ?
C9_2 O6_2 C10_2 115.67(10) . . ?
O5_2 C9_2 O6_2 122.55(11) . . ?
O5_2 C9_2 C3_2 123.93(11) . . ?
O6_2 C9_2 C3_2 113.52(9) . . ?
O6_2 C10_2 H10A_2 109.5 . . ?
O6_2 C10_2 H10B_2 109.5 . . ?
H10A_2 C10_2 H10B_2 109.5 . . ?
O6_2 C10_2 H10C_2 109.5 . . ?
H10A_2 C10_2 H10C_2 109.5 . . ?
H10B_2 C10_2 H10C_2 109.5 . . ?
C3_2 C2_2 H2A_2 109.5 . . ?
C3_2 C2_2 H2B_2 109.5 . . ?
H2A_2 C2_2 H2B_2 109.5 . . ?
C3_2 C2_2 H2C_2 109.5 . . ?
H2A_2 C2_2 H2C_2 109.5 . . ?
H2B_2 C2_2 H2C_2 109.5 . . ?
C4_2 C3_2 C9_2 122.45(10) . . ?
C4_2 C3_2 C2_2 123.22(10) . . ?
C9_2 C3_2 C2_2 114.32(10) . . ?
C3_2 C4_2 C11_2 124.26(10) . . ?
C3_2 C4_2 Pd_1 125.22(8) . . ?
C11_2 C4_2 Pd_1 110.40(7) . . ?
O7_2 C11_2 O8_2 122.82(10) . . ?
O7_2 C11_2 C4_2 124.90(10) . . ?
O8_2 C11_2 C4_2 112.02(9) . . ?
O8_2 C12_2 H12A_2 109.5 . . ?
O8_2 C12_2 H12B_2 109.5 . . ?
H12A_2 C12_2 H12B_2 109.5 . . ?
O8_2 C12_2 H12C_2 109.5 . . ?
H12A_2 C12_2 H12C_2 109.5 . . ?
H12B_2 C12_2 H12C_2 109.5 . . ?
C11_2 O8_2 C12_2 115.16(10) . . ?
C2_3 N1_3 C1A_3 118.39(10) . . ?
C2_3 N1_3 Pd_1 128.74(8) . . ?
C1A_3 N1_3 Pd_1 112.81(7) . . ?
N1_3 C2_3 C3_3 122.02(11) . . ?
N1_3 C2_3 H2_3 119.0 . . ?
C3_3 C2_3 H2_3 119.0 . . ?
C4_3 C3_3 C2_3 120.14(11) . . ?
C4_3 C3_3 H3_3 119.9 . . ?
C2_3 C3_3 H3_3 119.9 . . ?
C3_3 C4_3 C4A_3 119.00(11) . . ?
C3_3 C4_3 H4_3 120.5 . . ?
C4A_3 C4_3 H4_3 120.5 . . ?
C1A_3 C4A_3 C4_3 117.58(10) . . ?
C1A_3 C4A_3 C5_3 119.43(10) . . ?
C4_3 C4A_3 C5_3 122.99(10) . . ?
C6_3 C5_3 C4A_3 120.81(10) . . ?
C6_3 C5_3 H5_3 119.6 . . ?
C4A_3 C5_3 H5_3 119.6 . . ?
C5_3 C6_3 C6A_3 120.96(10) . . ?
C5_3 C6_3 H6_3 119.5 . . ?
C6A_3 C6_3 H6_3 119.5 . . ?
C10_3 C6A_3 C7_3 117.17(10) . . ?
C10_3 C6A_3 C6_3 119.06(10) . . ?
C7_3 C6A_3 C6_3 123.76(10) . . ?
C8_3 C7_3 C6A_3 119.38(10) . . ?
C8_3 C7_3 H7_3 120.3 . . ?
C6A_3 C7_3 H7_3 120.3 . . ?
C7_3 C8_3 C9_3 119.54(10) . . ?
C7_3 C8_3 H8_3 120.2 . . ?
C9_3 C8_3 H8_3 120.2 . . ?
N10_3 C9_3 C8_3 122.25(10) . . ?
N10_3 C9_3 H9_3 118.9 . . ?
C8_3 C9_3 H9_3 118.9 . . ?
C9_3 N10_3 C10_3 118.79(10) . . ?
C9_3 N10_3 Pd_1 129.16(8) . . ?
C10_3 N10_3 Pd_1 112.04(7) . . ?
N10_3 C10_3 C6A_3 122.87(10) . . ?
N10_3 C10_3 C1A_3 116.97(9) . . ?
C6A_3 C10_3 C1A_3 120.17(9) . . ?
N1_3 C1A_3 C4A_3 122.86(10) . . ?
N1_3 C1A_3 C10_3 117.59(9) . . ?
C4A_3 C1A_3 C10_3 119.56(10) . . ?
Cl2_11 C1_11 Cl3_11 111.54(8) . . ?
Cl2_11 C1_11 Cl1_11 108.67(8) . . ?
Cl3_11 C1_11 Cl1_11 109.61(7) . . ?
Cl2_11 C1_11 H1_11 109.0 . . ?
Cl3_11 C1_11 H1_11 109.0 . . ?
Cl1_11 C1_11 H1_11 109.0 . . ?

loop_
_geom_bond_atom_site_label_1
_geom_bond_atom_site_label_2
_geom_bond_distance
_geom_bond_site_symmetry_2
_geom_bond_publ_flag
Pd_1 C4_2 1.9923(14) . ?
Pd_1 N1_3 2.0516(11) . ?
Pd_1 N10_3 2.0981(14) . ?
Pd_1 Cl_4 2.2862(7) . ?
O5_2 C9_2 1.2137(14) . ?
O6_2 C9_2 1.3415(15) . ?
O6_2 C10_2 1.4373(17) . ?
C9_2 C3_2 1.4900(17) . ?
C10_2 H10A_2 0.9800 . ?
C10_2 H10B_2 0.9800 . ?
C10_2 H10C_2 0.9800 . ?
C2_2 C3_2 1.5074(17) . ?
C2_2 H2A_2 0.9800 . ?
C2_2 H2B_2 0.9800 . ?
C2_2 H2C_2 0.9800 . ?
C3_2 C4_2 1.3438(16) . ?
C4_2 C11_2 1.4844(15) . ?
C11_2 O7_2 1.2111(14) . ?
C11_2 O8_2 1.3472(15) . ?
C12_2 O8_2 1.4415(16) . ?
C12_2 H12A_2 0.9800 . ?
C12_2 H12B_2 0.9800 . ?
C12_2 H12C_2 0.9800 . ?
N1_3 C2_3 1.3313(14) . ?
N1_3 C1A_3 1.3706(15) . ?
C2_3 C3_3 1.4066(17) . ?
C2_3 H2_3 0.9500 . ?
C3_3 C4_3 1.3734(18) . ?
C3_3 H3_3 0.9500 . ?
C4_3 C4A_3 1.4130(16) . ?
C4_3 H4_3 0.9500 . ?
C4A_3 C1A_3 1.4031(15) . ?
C4A_3 C5_3 1.4354(18) . ?
C5_3 C6_3 1.3595(17) . ?
C5_3 H5_3 0.9500 . ?
C6_3 C6A_3 1.4298(16) . ?
C6_3 H6_3 0.9500 . ?
C6A_3 C10_3 1.4083(16) . ?
C6A_3 C7_3 1.4141(16) . ?
C7_3 C8_3 1.3768(17) . ?
C7_3 H7_3 0.9500 . ?
C8_3 C9_3 1.4060(17) . ?
C8_3 H8_3 0.9500 . ?
C9_3 N10_3 1.3281(14) . ?
C9_3 H9_3 0.9500 . ?
N10_3 C10_3 1.3599(14) . ?
C10_3 C1A_3 1.4305(15) . ?
C1_11 Cl2_11 1.7554(16) . ?
C1_11 Cl3_11 1.7641(15) . ?
C1_11 Cl1_11 1.7718(15) . ?
C1_11 H1_11 1.0000 . ?

loop_
_geom_torsion_atom_site_label_1
_geom_torsion_atom_site_label_2
_geom_torsion_atom_site_label_3
_geom_torsion_atom_site_label_4
_geom_torsion
_geom_torsion_site_symmetry_1
_geom_torsion_site_symmetry_2
_geom_torsion_site_symmetry_3
_geom_torsion_site_symmetry_4
_geom_torsion_publ_flag
C10_2 O6_2 C9_2 O5_2 -4.73(19) . . . . ?
C10_2 O6_2 C9_2 C3_2 175.41(11) . . . . ?
O5_2 C9_2 C3_2 C4_2 162.90(12) . . . . ?
O6_2 C9_2 C3_2 C4_2 -17.24(16) . . . . ?
O5_2 C9_2 C3_2 C2_2 -15.98(17) . . . . ?
O6_2 C9_2 C3_2 C2_2 163.89(11) . . . . ?
C9_2 C3_2 C4_2 C11_2 -0.19(17) . . . . ?
C2_2 C3_2 C4_2 C11_2 178.58(11) . . . . ?
C9_2 C3_2 C4_2 Pd_1 -175.88(8) . . . . ?
C2_2 C3_2 C4_2 Pd_1 2.89(17) . . . . ?
C3_2 C4_2 C11_2 O7_2 -89.62(15) . . . . ?
Pd_1 C4_2 C11_2 O7_2 86.63(12) . . . . ?
C3_2 C4_2 C11_2 O8_2 96.06(13) . . . . ?
Pd_1 C4_2 C11_2 O8_2 -87.70(10) . . . . ?
O7_2 C11_2 O8_2 C12_2 5.37(16) . . . . ?
C4_2 C11_2 O8_2 C12_2 179.84(10) . . . . ?
C1A_3 N1_3 C2_3 C3_3 0.45(17) . . . . ?
Pd_1 N1_3 C2_3 C3_3 -176.51(9) . . . . ?
N1_3 C2_3 C3_3 C4_3 0.23(19) . . . . ?
C2_3 C3_3 C4_3 C4A_3 -1.15(19) . . . . ?
C3_3 C4_3 C4A_3 C1A_3 1.36(17) . . . . ?
C3_3 C4_3 C4A_3 C5_3 -178.99(12) . . . . ?
C1A_3 C4A_3 C5_3 C6_3 -0.41(17) . . . . ?
C4_3 C4A_3 C5_3 C6_3 179.95(12) . . . . ?
C4A_3 C5_3 C6_3 C6A_3 1.07(18) . . . . ?
C5_3 C6_3 C6A_3 C10_3 -0.62(17) . . . . ?
C5_3 C6_3 C6A_3 C7_3 179.41(11) . . . . ?
C10_3 C6A_3 C7_3 C8_3 0.40(15) . . . . ?
C6_3 C6A_3 C7_3 C8_3 -179.63(11) . . . . ?
C6A_3 C7_3 C8_3 C9_3 -0.29(17) . . . . ?
C7_3 C8_3 C9_3 N10_3 0.16(17) . . . . ?
C8_3 C9_3 N10_3 C10_3 -0.15(16) . . . . ?
C8_3 C9_3 N10_3 Pd_1 178.72(8) . . . . ?
C9_3 N10_3 C10_3 C6A_3 0.28(15) . . . . ?
Pd_1 N10_3 C10_3 C6A_3 -178.78(8) . . . . ?
C9_3 N10_3 C10_3 C1A_3 -179.62(9) . . . . ?
Pd_1 N10_3 C10_3 C1A_3 1.33(11) . . . . ?
C7_3 C6A_3 C10_3 N10_3 -0.40(15) . . . . ?
C6_3 C6A_3 C10_3 N10_3 179.62(10) . . . . ?
C7_3 C6A_3 C10_3 C1A_3 179.49(9) . . . . ?
C6_3 C6A_3 C10_3 C1A_3 -0.49(15) . . . . ?
C2_3 N1_3 C1A_3 C4A_3 -0.19(15) . . . . ?
Pd_1 N1_3 C1A_3 C4A_3 177.24(8) . . . . ?
C2_3 N1_3 C1A_3 C10_3 -179.89(10) . . . . ?
Pd_1 N1_3 C1A_3 C10_3 -2.46(11) . . . . ?
C4_3 C4A_3 C1A_3 N1_3 -0.72(16) . . . . ?
C5_3 C4A_3 C1A_3 N1_3 179.61(10) . . . . ?
C4_3 C4A_3 C1A_3 C10_3 178.97(10) . . . . ?
C5_3 C4A_3 C1A_3 C10_3 -0.69(15) . . . . ?
N10_3 C10_3 C1A_3 N1_3 0.74(14) . . . . ?
C6A_3 C10_3 C1A_3 N1_3 -179.16(9) . . . . ?
N10_3 C10_3 C1A_3 C4A_3 -178.97(9) . . . . ?
C6A_3 C10_3 C1A_3 C4A_3 1.13(15) . . . . ?
